data_4514551
loop_
_publ_author_name
'Kim, Hyunuk'
'Sohail, Muhammad'
'Yim, Kanghoon'
'Park, Young Cheol'
'Chun, Dong Hyuk'
'Kim, Hak Joo'
'Han, Seong Ok'
'Moon, Jong-Ho'

_publ_section_title
;
 Effective CO<sub>2</sub> and CO Separation Using [M<sub>2</sub>(DOBDC)]
 (M = Mg, Co, Ni) with Unsaturated Metal Sites and Excavation of Their
 Adsorption Sites.
;
_journal_issue 7
_journal_name_full 'ACS applied materials &amp; interfaces'
_journal_page_first 7014
_journal_page_last 7021
_journal_paper_doi 10.1021/acsami.8b20450
_journal_volume 11
_journal_year 2019
_chemical_formula_sum 'C6 H9 Ni O5'
_chemical_formula_weight 219.84
_space_group_crystal_system trigonal
_space_group_IT_number 148
_space_group_name_Hall '-R 3'
_space_group_name_H-M_alt 'R -3 :H'
_symmetry_space_group_name_Hall '-R 3'
_symmetry_space_group_name_H-M 'R -3 :H'
_atom_sites_solution_hydrogens geom
_audit_creation_method SHELXL-2018/3
_cell_angle_alpha 90
_cell_angle_beta 90
_cell_angle_gamma 120
_cell_formula_units_Z 18
_cell_length_a 25.899(4)
_cell_length_b 25.899(4)
_cell_length_c 6.6350(13)
_cell_measurement_reflns_used 79921
_cell_measurement_temperature 100(2)
_cell_measurement_theta_max 50.00
_cell_measurement_theta_min 0.71
_cell_volume 3854.2(11)
_computing_cell_refinement 'HKL3000sm (Otwinowski & Minor, 1997)'
_computing_data_collection 'PAL BL2D-SMDC Program (Shin et. al, 2016)'
_computing_data_reduction 'HKL3000sm (Otwinowski & Minor, 1997)'
_computing_molecular_graphics 'DIAMOND 4 (Putz & Brandenburg, 2014)'
_computing_publication_material 'enCifer 1.5.1'
_computing_structure_refinement 'SHELXL-2018/3 (Sheldrick, 2018)'
_computing_structure_solution 'SHELXS-97 (Sheldrick, 1990)'
_diffrn_ambient_temperature 100(2)
_diffrn_measured_fraction_theta_full 0.999
_diffrn_measured_fraction_theta_max 0.999
_diffrn_measurement_device_type 'ADSC Q210 CCD area detector'
_diffrn_measurement_method 'omega scan'
_diffrn_radiation_type synchrotron
_diffrn_radiation_wavelength 0.700
_diffrn_reflns_av_unetI/netI 0.0179
_diffrn_reflns_Laue_measured_fraction_full 0.999
_diffrn_reflns_Laue_measured_fraction_max 0.999
_diffrn_reflns_limit_h_max 34
_diffrn_reflns_limit_h_min -36
_diffrn_reflns_limit_k_max 36
_diffrn_reflns_limit_k_min -36
_diffrn_reflns_limit_l_max 9
_diffrn_reflns_limit_l_min -9
_diffrn_reflns_number 2499
_diffrn_reflns_point_group_measured_fraction_full 0.999
_diffrn_reflns_point_group_measured_fraction_max 0.999
_diffrn_reflns_theta_full 24.835
_diffrn_reflns_theta_max 29.502
_diffrn_reflns_theta_min 3.099
_diffrn_source 'PLSII 2D bending magnet'
_exptl_absorpt_coefficient_mu 2.147
_exptl_absorpt_correction_T_max 1.489
_exptl_absorpt_correction_T_min 0.739
_exptl_absorpt_correction_type empirical
_exptl_absorpt_process_details 'HKL3000sm Scalepack (Otwinowski & Minor, 1997)'
_exptl_crystal_colour yellow
_exptl_crystal_density_diffrn 1.705
_exptl_crystal_description 'hexagonal column'
_exptl_crystal_F_000 2034
_exptl_crystal_size_max 0.050
_exptl_crystal_size_mid 0.050
_exptl_crystal_size_min 0.050
_refine_diff_density_max 1.889
_refine_diff_density_min -1.341
_refine_diff_density_rms 0.231
_refine_ls_extinction_coef 0.0148(16)
_refine_ls_extinction_expression Fc^*^=kFc[1+0.001xFc^2^\l^3^/sin(2\q)]^-1/4^
_refine_ls_extinction_method 'SHELXL-2018/3 (Sheldrick 2018)'
_refine_ls_goodness_of_fit_ref 1.130
_refine_ls_hydrogen_treatment constr
_refine_ls_matrix_type full
_refine_ls_number_parameters 117
_refine_ls_number_reflns 2499
_refine_ls_number_restraints 1
_refine_ls_restrained_S_all 1.132
_refine_ls_R_factor_all 0.0586
_refine_ls_R_factor_gt 0.0564
_refine_ls_shift/su_max 0.002
_refine_ls_shift/su_mean 0.000
_refine_ls_structure_factor_coef Fsqd
_refine_ls_weighting_details 'w=1/[\s^2^(Fo^2^)+(0.1316P)^2^+7.5993P] where P=(Fo^2^+2Fc^2^)/3'
_refine_ls_weighting_scheme calc
_refine_ls_wR_factor_gt 0.1775
_refine_ls_wR_factor_ref 0.1812
_reflns_Friedel_coverage 0.000
_reflns_number_gt 2329
_reflns_number_total 2499
_reflns_threshold_expression 'I > 2\s(I)'
_cod_data_source_file am8b20450_si_013.cif
_cod_data_source_block r-3
_cod_original_cell_volume 3854.2(13)
_cod_database_code 4514551
_shelx_shelxl_version_number 2018/3
_shelx_space_group_comment
;
The symmetry employed for this shelxl refinement is uniquely defined
by the following loop, which should always be used as a source of
symmetry information in preference to the above space-group names.
They are only intended as comments.
;
_shelx_estimated_absorpt_t_min 0.900
_shelx_estimated_absorpt_t_max 0.900

loop_
_space_group_symop_operation_xyz
'x, y, z'
'-y, x-y, z'
'-x+y, -x, z'
'x+2/3, y+1/3, z+1/3'
'-y+2/3, x-y+1/3, z+1/3'
'-x+y+2/3, -x+1/3, z+1/3'
'x+1/3, y+2/3, z+2/3'
'-y+1/3, x-y+2/3, z+2/3'
'-x+y+1/3, -x+2/3, z+2/3'
'-x, -y, -z'
'y, -x+y, -z'
'x-y, x, -z'
'-x+2/3, -y+1/3, -z+1/3'
'y+2/3, -x+y+1/3, -z+1/3'
'x-y+2/3, x+1/3, -z+1/3'
'-x+1/3, -y+2/3, -z+2/3'
'y+1/3, -x+y+2/3, -z+2/3'
'x-y+1/3, x+2/3, -z+2/3'

loop_
_atom_site_label
_atom_site_type_symbol
_atom_site_fract_x
_atom_site_fract_y
_atom_site_fract_z
_atom_site_U_iso_or_equiv
_atom_site_adp_type
_atom_site_occupancy
_atom_site_site_symmetry_order
_atom_site_calc_flag
_atom_site_refinement_flags_posn
_atom_site_refinement_flags_adp
Ni1 Ni 0.68266(2) 0.63203(2) 0.51163(6) 0.0161(2) Uani 1 1 d . .
O1 O 0.67406(11) 0.70259(11) 0.6346(4) 0.0178(5) Uani 1 1 d . .
O2 O 0.70013(11) 0.77111(11) 0.3957(4) 0.0188(5) Uani 1 1 d . .
C3 C 0.68506(15) 0.84719(15) 0.6377(5) 0.0195(6) Uani 1 1 d . .
H3 H 0.697731 0.856431 0.501567 0.023 Uiso 1 1 calc R U
C1 C 0.68256(14) 0.75275(14) 0.5714(5) 0.0178(6) Uani 1 1 d . .
C2 C 0.67243(15) 0.79149(14) 0.7123(5) 0.0189(6) Uani 1 1 d . .
O3 O 0.69396(10) 0.94184(10) 0.6598(3) 0.0172(5) Uani 1 1 d . .
C4 C 0.68018(14) 0.89007(14) 0.7513(5) 0.0179(6) Uani 1 1 d . .
O1M O 0.67981(13) 0.55894(13) 0.3717(4) 0.0261(5) Uani 1 1 d . U
H1M H 0.648295 0.531267 0.321599 0.039 Uiso 1 1 calc R U
O2M O 0.63406(17) 0.52145(15) -0.0124(5) 0.0391(8) Uani 1 1 d . .
H2M H 0.627541 0.542220 -0.094482 0.059 Uiso 1 1 calc R U
C1M C 0.7229(4) 0.5397(3) 0.3928(12) 0.0654(18) Uani 1 1 d . U
H1M1 H 0.756225 0.562447 0.300417 0.098 Uiso 1 1 calc R U
H1M2 H 0.704058 0.497117 0.360493 0.098 Uiso 1 1 calc R U
H1M3 H 0.737644 0.546276 0.531736 0.098 Uiso 1 1 calc R U
C2M C 0.6514(5) 0.4871(4) -0.1145(12) 0.073(2) Uani 1 1 d . .
H2M1 H 0.687521 0.512724 -0.192116 0.109 Uiso 1 1 calc R U
H2M2 H 0.619502 0.460419 -0.206462 0.109 Uiso 1 1 calc R U
H2M3 H 0.659612 0.463310 -0.018574 0.109 Uiso 1 1 calc R U

loop_
_atom_site_aniso_label
_atom_site_aniso_U_11
_atom_site_aniso_U_22
_atom_site_aniso_U_33
_atom_site_aniso_U_23
_atom_site_aniso_U_13
_atom_site_aniso_U_12
Ni1 0.0158(3) 0.0165(3) 0.0162(3) -0.00025(13) -0.00048(12) 0.00819(17)
O1 0.0208(11) 0.0150(10) 0.0190(10) 0.0012(8) 0.0031(8) 0.0100(8)
O2 0.0230(11) 0.0169(10) 0.0171(10) 0.0008(8) 0.0027(8) 0.0104(9)
C3 0.0236(14) 0.0189(14) 0.0174(13) -0.0003(10) -0.0001(11) 0.0118(12)
C1 0.0184(13) 0.0191(13) 0.0175(13) 0.0007(10) 0.0003(10) 0.0105(11)
C2 0.0230(14) 0.0174(13) 0.0175(13) -0.0006(11) 0.0001(11) 0.0109(11)
O3 0.0195(11) 0.0161(10) 0.0170(10) 0.0013(8) -0.0001(8) 0.0096(9)
C4 0.0195(13) 0.0159(13) 0.0191(13) 0.0007(10) 0.0013(11) 0.0095(11)
O1M 0.0311(13) 0.0250(12) 0.0262(13) -0.0044(10) -0.0022(10) 0.0170(11)
O2M 0.0476(19) 0.0323(15) 0.0348(16) 0.0054(12) -0.0074(14) 0.0181(14)
C1M 0.081(5) 0.058(4) 0.068(4) -0.005(3) -0.013(4) 0.043(4)
C2M 0.102(6) 0.061(4) 0.066(4) -0.003(3) -0.009(4) 0.049(4)

loop_
_atom_type_symbol
_atom_type_description
_atom_type_scat_dispersion_real
_atom_type_scat_dispersion_imag
_atom_type_scat_source
C C -0.0020 0.0016 'International Tables Vol C Tables 4.2.6.8 and 6.1.1.4'
H H 0.0000 0.0000 'International Tables Vol C Tables 4.2.6.8 and 6.1.1.4'
O O -0.0041 0.0059 'International Tables Vol C Tables 4.2.6.8 and 6.1.1.4'
Ni Ni 0.2288 1.0875 'International Tables Vol C Tables 4.2.6.8 and 6.1.1.4'

loop_
_geom_angle_atom_site_label_1
_geom_angle_atom_site_label_2
_geom_angle_atom_site_label_3
_geom_angle
_geom_angle_site_symmetry_1
_geom_angle_site_symmetry_3
O1 Ni1 O3 87.98(9) 8_654 14_456
O1 Ni1 O2 175.17(10) 8_654 6_565
O3 Ni1 O2 93.66(10) 14_456 6_565
O1 Ni1 O3 84.99(10) 8_654 12_656
O3 Ni1 O3 169.63(8) 14_456 12_656
O2 Ni1 O3 92.76(10) 6_565 12_656
O1 Ni1 O1 80.52(3) 8_654 .
O3 Ni1 O1 83.14(10) 14_456 .
O2 Ni1 O1 95.15(9) 6_565 .
O3 Ni1 O1 88.19(9) 12_656 .
O1 Ni1 Ni1 44.87(7) 8_654 8_654
O3 Ni1 Ni1 128.84(7) 14_456 8_654
O2 Ni1 Ni1 131.77(8) 6_565 8_654
O3 Ni1 Ni1 42.13(7) 12_656 8_654
O1 Ni1 Ni1 72.23(7) . 8_654
O1 Ni1 Ni1 92.21(7) 8_654 6_565
O3 Ni1 Ni1 43.21(7) 14_456 6_565
O2 Ni1 Ni1 85.91(7) 6_565 6_565
O3 Ni1 Ni1 129.39(7) 12_656 6_565
O1 Ni1 Ni1 41.87(6) . 6_565
Ni1 Ni1 Ni1 108.740(19) 8_654 6_565
C1 O1 Ni1 127.1(2) . 6_565
C1 O1 Ni1 135.7(2) . .
Ni1 O1 Ni1 93.26(10) 6_565 .
C1 O2 Ni1 122.0(2) . 8_654
C4 C3 C2 124.1(3) . .
O2 C1 O1 122.5(3) . .
O2 C1 C2 118.8(3) . .
O1 C1 C2 118.8(3) . .
C3 C2 C4 119.0(3) . 16_666
C3 C2 C1 116.3(3) . .
C4 C2 C1 124.7(3) 16_666 .
C4 O3 Ni1 120.85(19) . 15_556
C4 O3 Ni1 120.9(2) . 11_566
Ni1 O3 Ni1 94.65(10) 15_556 11_566
O3 C4 C3 117.6(3) . .
O3 C4 C2 125.4(3) . 16_666
C3 C4 C2 117.0(3) . 16_666

loop_
_geom_bond_atom_site_label_1
_geom_bond_atom_site_label_2
_geom_bond_distance
_geom_bond_site_symmetry_2
Ni1 O1 1.998(2) 8_654
Ni1 O3 2.012(2) 14_456
Ni1 O2 2.016(2) 6_565
Ni1 O3 2.053(2) 12_656
Ni1 O1 2.112(2) .
Ni1 Ni1 2.9889(6) 8_654
Ni1 Ni1 2.9891(6) 6_565
O1 C1 1.275(4) .
O2 C1 1.255(4) .
C3 C4 1.399(4) .
C3 C2 1.400(4) .
C1 C2 1.488(4) .
C2 C4 1.421(4) 16_666
O3 C4 1.347(4) .
O1M C1M 1.438(8) .
O2M C2M 1.361(9) .
